data_7216737
loop_
_publ_author_name
'Fan, Juan'
'Yang, Qin-Yi'
'He, Guojin'
'Xie, Xiaoguang'
'Zhu, Hong-You'
'Jin, Yi'
'Lin, Jun'

_publ_section_title
;
 Efficient and regioselective synthesis of bicyclic pyrrolidones or
 bicyclic pyridones by cyclocondensation of heterocyclic ketene aminals
 with nitro-phenylpropiolate
;
_journal_name_full 'RSC Advances'
_journal_paper_doi 10.1039/c4ra01966k
_journal_year 2014
_chemical_formula_sum 'C22 H18 Cl N3 O4'
_chemical_formula_weight 423.84
_chemical_name_systematic
; 
 ? 
;
_space_group_IT_number 2
_symmetry_cell_setting triclinic
_symmetry_space_group_name_Hall '-P 1'
_symmetry_space_group_name_H-M 'P -1'
_atom_sites_solution_hydrogens geom
_atom_sites_solution_primary direct
_atom_sites_solution_secondary difmap
_audit_creation_method SHELXL-97
_cell_angle_alpha 99.276(2)
_cell_angle_beta 100.169(2)
_cell_angle_gamma 99.535(2)
_cell_formula_units_Z 2
_cell_length_a 9.0486(12)
_cell_length_b 9.6016(13)
_cell_length_c 11.8421(16)
_cell_measurement_temperature 298(2)
_cell_volume 979.3(2)
_computing_cell_refinement 'Bruker apex II'
_computing_data_collection 'Bruker apex II'
_computing_data_reduction 'Bruker SAINT'
_computing_molecular_graphics 'Bruker SHELXTL'
_computing_publication_material 'Bruker SHELXTL'
_computing_structure_refinement 'SHELXL-97 (Sheldrick, 1997)'
_computing_structure_solution 'SHELXS-97 (Sheldrick, 1990)'
_diffrn_ambient_temperature 298(2)
_diffrn_measured_fraction_theta_full 0.994
_diffrn_measured_fraction_theta_max 0.994
_diffrn_measurement_device_type 'CCD area detector'
_diffrn_measurement_method 'phi and omega scans'
_diffrn_radiation_monochromator graphite
_diffrn_radiation_source 'fine-focus sealed tube'
_diffrn_radiation_type MoK\a
_diffrn_radiation_wavelength 0.71073
_diffrn_reflns_av_R_equivalents 0.0331
_diffrn_reflns_av_sigmaI/netI 0.0520
_diffrn_reflns_limit_h_max 10
_diffrn_reflns_limit_h_min -10
_diffrn_reflns_limit_k_max 11
_diffrn_reflns_limit_k_min -11
_diffrn_reflns_limit_l_max 14
_diffrn_reflns_limit_l_min -14
_diffrn_reflns_number 7854
_diffrn_reflns_theta_full 25.15
_diffrn_reflns_theta_max 25.15
_diffrn_reflns_theta_min 1.78
_exptl_absorpt_coefficient_mu 0.231
_exptl_absorpt_correction_T_max 0.9773
_exptl_absorpt_correction_T_min 0.9509
_exptl_absorpt_correction_type multi-scan
_exptl_absorpt_process_details sadabs
_exptl_crystal_colour red
_exptl_crystal_density_diffrn 1.437
_exptl_crystal_density_method 'not measured'
_exptl_crystal_description block
_exptl_crystal_F_000 440
_exptl_crystal_size_max 0.22
_exptl_crystal_size_mid 0.12
_exptl_crystal_size_min 0.10
_refine_diff_density_max 0.186
_refine_diff_density_min -0.276
_refine_diff_density_rms 0.047
_refine_ls_extinction_method SHELXL
_refine_ls_goodness_of_fit_ref 1.056
_refine_ls_hydrogen_treatment mixed
_refine_ls_matrix_type full
_refine_ls_number_parameters 271
_refine_ls_number_reflns 3487
_refine_ls_number_restraints 0
_refine_ls_restrained_S_all 1.056
_refine_ls_R_factor_all 0.0897
_refine_ls_R_factor_gt 0.0489
_refine_ls_shift/su_max 0.001
_refine_ls_shift/su_mean 0.000
_refine_ls_structure_factor_coef Fsqd
_refine_ls_weighting_details 'calc w=1/[\s^2^(Fo^2^)+(0.0597P)^2^+0.0321P] where P=(Fo^2^+2Fc^2^)/3'
_refine_ls_weighting_scheme calc
_refine_ls_wR_factor_gt 0.1138
_refine_ls_wR_factor_ref 0.1385
_reflns_number_gt 2137
_reflns_number_total 3487
_reflns_threshold_expression >2sigma(I)
_cod_data_source_file c4ra01966k2.cif
_cod_data_source_block 1
_cod_depositor_comments
;
The following automatic conversions were performed:

'_symmetry_cell_setting' value 'Triclinic' changed to 'triclinic'
according to
/usr/data/users/saulius/crontab/automatic-downloads/rss-feeds/RSC/lib/dictionaries/cif_core.dic
dictionary named 'cif_core.dic' version 2.4.2 from 2011-04-26.

Automatic conversion script
Id: cif_fix_values 2281 2013-09-26 08:29:07Z andrius 
;
_cod_original_sg_symbol_H-M P-1
_cod_database_code 7216737

loop_
_symmetry_equiv_pos_as_xyz
'x, y, z'
'-x, -y, -z'

loop_
_atom_site_label
_atom_site_type_symbol
_atom_site_fract_x
_atom_site_fract_y
_atom_site_fract_z
_atom_site_U_iso_or_equiv
_atom_site_adp_type
_atom_site_occupancy
_atom_site_symmetry_multiplicity
_atom_site_calc_flag
_atom_site_refinement_flags
Cl1 Cl 1.12782(9) 0.51003(10) 0.22734(7) 0.0770(3) Uani 1 1 d .
N1 N 0.3180(3) 0.9168(3) 0.1041(2) 0.0661(7) Uani 1 1 d .
H1 H 0.3684 0.9023 0.0496 0.079 Uiso 1 1 calc R
N2 N 0.3135(2) 0.9119(2) 0.30313(19) 0.0519(6) Uani 1 1 d .
N3 N 0.8292(4) 0.1936(3) 0.3060(3) 0.0763(8) Uani 1 1 d .
O1 O 0.5232(2) 0.7815(2) 0.02914(16) 0.0723(7) Uani 1 1 d .
O2 O 0.3681(2) 0.8716(2) 0.49117(18) 0.0692(6) Uani 1 1 d .
O3 O 0.9323(3) 0.1785(3) 0.3810(3) 0.1024(9) Uani 1 1 d .
O4 O 0.7842(4) 0.1130(3) 0.2108(3) 0.1231(11) Uani 1 1 d .
C1 C 0.9675(3) 0.5880(3) 0.1975(2) 0.0489(7) Uani 1 1 d .
C2 C 0.9490(3) 0.6997(3) 0.2789(2) 0.0513(7) Uani 1 1 d .
H2 H 1.0232 0.7364 0.3470 0.062 Uiso 1 1 calc R
C3 C 0.8183(3) 0.7569(3) 0.2578(2) 0.0461(7) Uani 1 1 d .
H3 H 0.8041 0.8317 0.3127 0.055 Uiso 1 1 calc R
C4 C 0.7088(3) 0.7036(3) 0.1560(2) 0.0436(6) Uani 1 1 d .
C5 C 0.7347(3) 0.5958(3) 0.0731(2) 0.0545(8) Uani 1 1 d .
H5 H 0.6647 0.5640 0.0022 0.065 Uiso 1 1 calc R
C6 C 0.8622(3) 0.5349(3) 0.0936(2) 0.0550(8) Uani 1 1 d .
H6 H 0.8768 0.4600 0.0389 0.066 Uiso 1 1 calc R
C7 C 0.5642(3) 0.7596(3) 0.1308(2) 0.0509(7) Uani 1 1 d .
C8 C 0.4805(3) 0.7904(3) 0.2200(2) 0.0478(7) Uani 1 1 d .
C9 C 0.3665(3) 0.8760(3) 0.2022(2) 0.0523(7) Uani 1 1 d .
C10 C 0.1855(4) 0.9849(4) 0.0791(3) 0.0749(10) Uani 1 1 d .
H10A H 0.0972 0.9259 0.0958 0.090 Uiso 1 1 calc R
H10B H 0.1635 0.9870 -0.0038 0.090 Uiso 1 1 calc R
C11 C 0.2062(4) 1.1351(4) 0.1470(3) 0.0716(9) Uani 1 1 d .
H11A H 0.1079 1.1645 0.1363 0.086 Uiso 1 1 calc R
H11B H 0.2748 1.1993 0.1149 0.086 Uiso 1 1 calc R
C12 C 0.2695(4) 1.1526(3) 0.2766(3) 0.0665(9) Uani 1 1 d .
H12A H 0.3805 1.1762 0.2901 0.080 Uiso 1 1 calc R
H12B H 0.2362 1.2339 0.3174 0.080 Uiso 1 1 calc R
C13 C 0.2245(4) 1.0245(3) 0.3295(3) 0.0631(8) Uani 1 1 d .
H13A H 0.2405 1.0550 0.4136 0.076 Uiso 1 1 calc R
H13B H 0.1163 0.9844 0.2997 0.076 Uiso 1 1 calc R
C14 C 0.3886(3) 0.8530(3) 0.3922(3) 0.0515(7) Uani 1 1 d .
C15 C 0.4881(3) 0.7626(3) 0.3380(2) 0.0443(7) Uani 1 1 d .
C16 C 0.5438(3) 0.6731(3) 0.4030(2) 0.0495(7) Uani 1 1 d .
H16 H 0.5332 0.6921 0.4804 0.059 Uiso 1 1 calc R
C17 C 0.6177(3) 0.5516(3) 0.3749(2) 0.0456(7) Uani 1 1 d .
C18 C 0.7303(3) 0.5211(3) 0.4595(2) 0.0573(8) Uani 1 1 d .
H18 H 0.7588 0.5811 0.5330 0.069 Uiso 1 1 calc R
C19 C 0.7998(3) 0.4060(3) 0.4377(2) 0.0585(8) Uani 1 1 d .
H19 H 0.8755 0.3886 0.4948 0.070 Uiso 1 1 calc R
C20 C 0.7546(3) 0.3172(3) 0.3296(3) 0.0521(7) Uani 1 1 d .
C21 C 0.6412(3) 0.3393(3) 0.2443(2) 0.0571(8) Uani 1 1 d .
H21 H 0.6105 0.2761 0.1724 0.068 Uiso 1 1 calc R
C22 C 0.5738(3) 0.4567(3) 0.2672(2) 0.0517(7) Uani 1 1 d .
H22 H 0.4978 0.4728 0.2096 0.062 Uiso 1 1 calc R

loop_
_atom_site_aniso_label
_atom_site_aniso_U_11
_atom_site_aniso_U_22
_atom_site_aniso_U_33
_atom_site_aniso_U_23
_atom_site_aniso_U_13
_atom_site_aniso_U_12
Cl1 0.0627(5) 0.1010(7) 0.0811(6) 0.0280(5) 0.0147(4) 0.0455(5)
N1 0.0679(17) 0.093(2) 0.0448(14) 0.0112(13) 0.0043(13) 0.0462(15)
N2 0.0511(14) 0.0542(15) 0.0565(15) 0.0088(12) 0.0184(12) 0.0226(12)
N3 0.091(2) 0.068(2) 0.083(2) 0.0177(17) 0.0324(19) 0.0347(18)
O1 0.0775(15) 0.1129(19) 0.0403(12) 0.0202(11) 0.0103(10) 0.0549(14)
O2 0.0917(16) 0.0717(15) 0.0630(13) 0.0233(11) 0.0411(12) 0.0325(12)
O3 0.097(2) 0.106(2) 0.122(2) 0.0287(17) 0.0214(17) 0.0639(17)
O4 0.174(3) 0.097(2) 0.101(2) -0.0103(18) 0.023(2) 0.069(2)
C1 0.0428(16) 0.0606(19) 0.0545(17) 0.0247(15) 0.0184(14) 0.0196(14)
C2 0.0447(16) 0.0564(19) 0.0527(17) 0.0158(14) 0.0072(14) 0.0080(14)
C3 0.0482(16) 0.0474(17) 0.0454(16) 0.0136(13) 0.0098(13) 0.0125(13)
C4 0.0428(15) 0.0526(17) 0.0405(15) 0.0161(13) 0.0115(13) 0.0143(13)
C5 0.0506(17) 0.076(2) 0.0404(16) 0.0116(14) 0.0092(13) 0.0236(16)
C6 0.0565(18) 0.067(2) 0.0487(17) 0.0121(14) 0.0191(15) 0.0241(16)
C7 0.0489(17) 0.0634(19) 0.0432(16) 0.0098(14) 0.0076(14) 0.0221(15)
C8 0.0438(16) 0.0561(18) 0.0453(16) 0.0086(13) 0.0054(13) 0.0203(14)
C9 0.0498(17) 0.0563(19) 0.0507(17) 0.0051(14) 0.0092(14) 0.0173(14)
C10 0.071(2) 0.090(3) 0.065(2) 0.0060(18) -0.0049(17) 0.049(2)
C11 0.075(2) 0.074(2) 0.072(2) 0.0158(18) 0.0092(18) 0.0369(19)
C12 0.077(2) 0.059(2) 0.070(2) 0.0141(16) 0.0215(18) 0.0225(17)
C13 0.071(2) 0.057(2) 0.073(2) 0.0137(16) 0.0282(17) 0.0285(16)
C14 0.0563(18) 0.0473(18) 0.0545(18) 0.0121(14) 0.0155(15) 0.0144(14)
C15 0.0403(15) 0.0503(17) 0.0454(16) 0.0108(13) 0.0112(13) 0.0140(13)
C16 0.0565(18) 0.0508(18) 0.0449(16) 0.0113(13) 0.0150(14) 0.0144(14)
C17 0.0496(16) 0.0458(17) 0.0455(16) 0.0157(13) 0.0142(13) 0.0098(13)
C18 0.074(2) 0.0561(19) 0.0416(16) 0.0101(13) 0.0045(15) 0.0213(16)
C19 0.065(2) 0.061(2) 0.0555(19) 0.0221(16) 0.0080(16) 0.0248(16)
C20 0.0600(19) 0.0472(18) 0.0579(19) 0.0160(14) 0.0248(16) 0.0167(14)
C21 0.065(2) 0.0548(19) 0.0481(17) 0.0032(14) 0.0132(15) 0.0075(16)
C22 0.0503(17) 0.0529(19) 0.0479(17) 0.0113(14) 0.0005(14) 0.0083(14)

loop_
_atom_type_symbol
_atom_type_description
_atom_type_scat_dispersion_real
_atom_type_scat_dispersion_imag
_atom_type_scat_source
C C 0.0033 0.0016 'International Tables Vol C Tables 4.2.6.8 and 6.1.1.4'
H H 0.0000 0.0000 'International Tables Vol C Tables 4.2.6.8 and 6.1.1.4'
N N 0.0061 0.0033 'International Tables Vol C Tables 4.2.6.8 and 6.1.1.4'
O O 0.0106 0.0060 'International Tables Vol C Tables 4.2.6.8 and 6.1.1.4'
Cl Cl 0.1484 0.1585 'International Tables Vol C Tables 4.2.6.8 and 6.1.1.4'

loop_
_geom_angle_atom_site_label_1
_geom_angle_atom_site_label_2
_geom_angle_atom_site_label_3
_geom_angle
C9 N1 C10 125.8(2)
C9 N1 H1 117.1
C10 N1 H1 117.1
C9 N2 C14 109.8(2)
C9 N2 C13 127.3(2)
C14 N2 C13 121.1(2)
O3 N3 O4 123.8(3)
O3 N3 C20 118.7(3)
O4 N3 C20 117.5(3)
C2 C1 C6 121.8(2)
C2 C1 Cl1 119.0(2)
C6 C1 Cl1 119.2(2)
C1 C2 C3 119.0(3)
C1 C2 H2 120.5
C3 C2 H2 120.5
C4 C3 C2 120.5(3)
C4 C3 H3 119.7
C2 C3 H3 119.7
C3 C4 C5 118.9(2)
C3 C4 C7 122.4(2)
C5 C4 C7 118.7(2)
C6 C5 C4 121.4(3)
C6 C5 H5 119.3
C4 C5 H5 119.3
C5 C6 C1 118.2(3)
C5 C6 H6 120.9
C1 C6 H6 120.9
O1 C7 C8 122.2(2)
O1 C7 C4 116.9(2)
C8 C7 C4 120.9(2)
C7 C8 C9 119.0(2)
C7 C8 C15 134.7(2)
C9 C8 C15 106.1(2)
N1 C9 N2 123.7(2)
N1 C9 C8 125.4(3)
N2 C9 C8 110.9(2)
N1 C10 C11 114.5(3)
N1 C10 H10A 108.6
C11 C10 H10A 108.6
N1 C10 H10B 108.6
C11 C10 H10B 108.6
H10A C10 H10B 107.6
C10 C11 C12 114.3(2)
C10 C11 H11A 108.7
C12 C11 H11A 108.7
C10 C11 H11B 108.7
C12 C11 H11B 108.7
H11A C11 H11B 107.6
C13 C12 C11 115.7(3)
C13 C12 H12A 108.3
C11 C12 H12A 108.3
C13 C12 H12B 108.3
C11 C12 H12B 108.3
H12A C12 H12B 107.4
N2 C13 C12 112.1(2)
N2 C13 H13A 109.2
C12 C13 H13A 109.2
N2 C13 H13B 109.2
C12 C13 H13B 109.2
H13A C13 H13B 107.9
O2 C14 N2 123.9(3)
O2 C14 C15 129.4(3)
N2 C14 C15 106.7(2)
C16 C15 C8 138.5(2)
C16 C15 C14 115.2(2)
C8 C15 C14 105.9(2)
C15 C16 C17 132.0(2)
C15 C16 H16 114.0
C17 C16 H16 114.0
C22 C17 C18 117.3(2)
C22 C17 C16 122.2(2)
C18 C17 C16 120.3(2)
C19 C18 C17 122.3(3)
C19 C18 H18 118.9
C17 C18 H18 118.9
C18 C19 C20 118.2(3)
C18 C19 H19 120.9
C20 C19 H19 120.9
C19 C20 C21 122.0(3)
C19 C20 N3 118.3(3)
C21 C20 N3 119.7(3)
C20 C21 C22 119.0(3)
C20 C21 H21 120.5
C22 C21 H21 120.5
C21 C22 C17 121.2(3)
C21 C22 H22 119.4
C17 C22 H22 119.4

loop_
_geom_bond_atom_site_label_1
_geom_bond_atom_site_label_2
_geom_bond_distance
Cl1 C1 1.747(3)
N1 C9 1.311(3)
N1 C10 1.466(3)
N1 H1 0.8600
N2 C9 1.379(3)
N2 C14 1.400(3)
N2 C13 1.477(3)
N3 O3 1.214(3)
N3 O4 1.220(3)
N3 C20 1.472(4)
O1 C7 1.258(3)
O2 C14 1.208(3)
C1 C2 1.375(4)
C1 C6 1.379(4)
C2 C3 1.384(3)
C2 H2 0.9300
C3 C4 1.382(3)
C3 H3 0.9300
C4 C5 1.387(3)
C4 C7 1.495(3)
C5 C6 1.380(3)
C5 H5 0.9300
C6 H6 0.9300
C7 C8 1.426(3)
C8 C9 1.430(3)
C8 C15 1.456(3)
C10 C11 1.498(4)
C10 H10A 0.9700
C10 H10B 0.9700
C11 C12 1.512(4)
C11 H11A 0.9700
C11 H11B 0.9700
C12 C13 1.499(4)
C12 H12A 0.9700
C12 H12B 0.9700
C13 H13A 0.9700
C13 H13B 0.9700
C14 C15 1.504(4)
C15 C16 1.343(3)
C16 C17 1.460(3)
C16 H16 0.9300
C17 C22 1.393(4)
C17 C18 1.400(3)
C18 C19 1.371(4)
C18 H18 0.9300
C19 C20 1.372(4)
C19 H19 0.9300
C20 C21 1.376(4)
C21 C22 1.380(4)
C21 H21 0.9300
C22 H22 0.9300

loop_
_geom_torsion_atom_site_label_1
_geom_torsion_atom_site_label_2
_geom_torsion_atom_site_label_3
_geom_torsion_atom_site_label_4
_geom_torsion
C6 C1 C2 C3 2.4(4)
Cl1 C1 C2 C3 -176.88(19)
C1 C2 C3 C4 -0.7(4)
C2 C3 C4 C5 -2.5(4)
C2 C3 C4 C7 178.5(2)
C3 C4 C5 C6 4.2(4)
C7 C4 C5 C6 -176.8(2)
C4 C5 C6 C1 -2.6(4)
C2 C1 C6 C5 -0.8(4)
Cl1 C1 C6 C5 178.5(2)
C3 C4 C7 O1 136.3(3)
C5 C4 C7 O1 -42.7(4)
C3 C4 C7 C8 -41.9(4)
C5 C4 C7 C8 139.2(3)
O1 C7 C8 C9 -13.5(4)
C4 C7 C8 C9 164.5(3)
O1 C7 C8 C15 171.7(3)
C4 C7 C8 C15 -10.3(5)
C10 N1 C9 N2 -10.5(5)
C10 N1 C9 C8 169.8(3)
C14 N2 C9 N1 -179.6(3)
C13 N2 C9 N1 -15.1(5)
C14 N2 C9 C8 0.1(3)
C13 N2 C9 C8 164.6(3)
C7 C8 C9 N1 8.3(5)
C15 C8 C9 N1 -175.5(3)
C7 C8 C9 N2 -171.3(2)
C15 C8 C9 N2 4.8(3)
C9 N1 C10 C11 69.2(4)
N1 C10 C11 C12 -47.7(4)
C10 C11 C12 C13 -32.2(4)
C9 N2 C13 C12 -34.2(4)
C14 N2 C13 C12 128.7(3)
C11 C12 C13 N2 77.8(3)
C9 N2 C14 O2 177.4(3)
C13 N2 C14 O2 11.8(4)
C9 N2 C14 C15 -4.9(3)
C13 N2 C14 C15 -170.5(2)
C7 C8 C15 C16 -20.5(6)
C9 C8 C15 C16 164.3(3)
C7 C8 C15 C14 167.8(3)
C9 C8 C15 C14 -7.4(3)
O2 C14 C15 C16 11.3(5)
N2 C14 C15 C16 -166.3(2)
O2 C14 C15 C8 -174.8(3)
N2 C14 C15 C8 7.6(3)
C8 C15 C16 C17 -4.5(6)
C14 C15 C16 C17 166.6(3)
C15 C16 C17 C22 -36.7(5)
C15 C16 C17 C18 147.5(3)
C22 C17 C18 C19 2.2(4)
C16 C17 C18 C19 178.3(3)
C17 C18 C19 C20 -1.1(4)
C18 C19 C20 C21 -1.0(4)
C18 C19 C20 N3 179.9(3)
O3 N3 C20 C19 -3.2(4)
O4 N3 C20 C19 177.6(3)
O3 N3 C20 C21 177.8(3)
O4 N3 C20 C21 -1.5(4)
C19 C20 C21 C22 1.9(4)
N3 C20 C21 C22 -179.1(2)
C20 C21 C22 C17 -0.6(4)
C18 C17 C22 C21 -1.4(4)
C16 C17 C22 C21 -177.3(2)
